data_4101434
loop_
_publ_author_name
'Zhu, Hongping'
'Oswald, Rainer B'
'Fan, Hongjun'
'Roesky, Herbert W'
'Ma, Qingjun'
'Yang, Zhi'
'Schmidt, Hans-Georg'
'Noltemeyer, Mathias'
'Starke, Kerstin'
'Hosmane, Narayan S'

_publ_section_title
;
 Aluminacyclopropene: syntheses, characterization, and reactivity
 toward terminal alkynes.
;
_journal_issue 15
_journal_name_full 'Journal of the American Chemical Society'
_journal_page_first 5100
_journal_page_last 5108
_journal_paper_doi 10.1021/ja057731p
_journal_volume 128
_journal_year 2006
_chemical_formula_sum 'C54 H64 Al N2'
_chemical_formula_weight 768.05
_chemical_name_systematic
; 
 ? 
;
_space_group_IT_number 14
_symmetry_cell_setting monoclinic
_symmetry_space_group_name_Hall '-P 2yn'
_symmetry_space_group_name_H-M 'P 1 21/n 1'
_atom_sites_solution_hydrogens geom
_atom_sites_solution_primary direct
_atom_sites_solution_secondary difmap
_audit_creation_method SHELXL-97
_cell_angle_alpha 90.00
_cell_angle_beta 99.78(3)
_cell_angle_gamma 90.00
_cell_formula_units_Z 4
_cell_length_a 14.641(3)
_cell_length_b 19.674(4)
_cell_length_c 16.162(3)
_cell_measurement_temperature 133(2)
_cell_volume 4587.7(16)
_computing_structure_refinement 'SHELXL-97 (Sheldrick, 1997)'
_computing_structure_solution 'SHELXS-97 (Sheldrick, 1990)'
_diffrn_ambient_temperature 133(2)
_diffrn_measured_fraction_theta_full 0.992
_diffrn_measured_fraction_theta_max 0.992
_diffrn_measurement_device_type IPDS2
_diffrn_radiation_monochromator graphite
_diffrn_radiation_source 'fine-focus sealed tube'
_diffrn_radiation_type MoK\a
_diffrn_radiation_wavelength 0.71073
_diffrn_reflns_av_R_equivalents 0.0648
_diffrn_reflns_av_sigmaI/netI 0.0405
_diffrn_reflns_limit_h_max 17
_diffrn_reflns_limit_h_min -17
_diffrn_reflns_limit_k_max 23
_diffrn_reflns_limit_k_min -23
_diffrn_reflns_limit_l_max 19
_diffrn_reflns_limit_l_min -19
_diffrn_reflns_number 49895
_diffrn_reflns_theta_full 24.89
_diffrn_reflns_theta_max 24.89
_diffrn_reflns_theta_min 1.65
_diffrn_standards_decay_% 0
_diffrn_standards_interval_count 0
_diffrn_standards_interval_time 0
_diffrn_standards_number 0
_exptl_absorpt_coefficient_mu 0.081
_exptl_absorpt_correction_T_max 0.9840
_exptl_absorpt_correction_T_min 0.9840
_exptl_absorpt_correction_type multi-scan
_exptl_absorpt_process_details 'SADABS, Sheldrick, 1997'
_exptl_crystal_colour colorless
_exptl_crystal_density_diffrn 1.112
_exptl_crystal_density_meas ?
_exptl_crystal_density_method 'not measured'
_exptl_crystal_description cubic
_exptl_crystal_F_000 1660
_exptl_crystal_size_max 0.20
_exptl_crystal_size_mid 0.20
_exptl_crystal_size_min 0.20
_refine_diff_density_max 0.170
_refine_diff_density_min -0.204
_refine_diff_density_rms 0.036
_refine_ls_extinction_coef none
_refine_ls_extinction_method none
_refine_ls_goodness_of_fit_ref 0.986
_refine_ls_hydrogen_treatment constr
_refine_ls_matrix_type full
_refine_ls_number_parameters 524
_refine_ls_number_reflns 7919
_refine_ls_number_restraints 0
_refine_ls_restrained_S_all 0.986
_refine_ls_R_factor_all 0.0671
_refine_ls_R_factor_gt 0.0430
_refine_ls_shift/su_max 0.001
_refine_ls_shift/su_mean 0.000
_refine_ls_structure_factor_coef Fsqd
_refine_ls_weighting_details 'calc w=1/[\s^2^(Fo^2^)+(0.0646P)^2^+0.0000P] where P=(Fo^2^+2Fc^2^)/3'
_refine_ls_weighting_scheme calc
_refine_ls_wR_factor_gt 0.1020
_refine_ls_wR_factor_ref 0.1100
_reflns_number_gt 5615
_reflns_number_total 7919
_reflns_threshold_expression >2sigma(I)
_cod_data_source_file ja057731psi20060220_024215.cif
_cod_data_source_block compound8
_cod_depositor_comments
;
The following automatic conversions were performed:

'_exptl_crystal_density_meas' value 'none' was changed to '?' - the
value is perceived as not measured.

Automatic conversion script
Id: cif_fix_values 3008 2015-01-20 13:52:24Z robertas 
;
_cod_original_sg_symbol_H-M P2(1)/n
_cod_database_code 4101434

loop_
_symmetry_equiv_pos_as_xyz
'x, y, z'
'-x+1/2, y+1/2, -z+1/2'
'-x, -y, -z'
'x-1/2, -y-1/2, z-1/2'

loop_
_atom_site_label
_atom_site_type_symbol
_atom_site_fract_x
_atom_site_fract_y
_atom_site_fract_z
_atom_site_U_iso_or_equiv
_atom_site_adp_type
_atom_site_occupancy
_atom_site_symmetry_multiplicity
_atom_site_calc_flag
_atom_site_refinement_flags
Al1 Al 0.16921(4) 0.22159(3) 0.86958(3) 0.03208(13) Uani 1 1 d .
N1 N 0.10978(10) 0.14970(7) 0.91751(8) 0.0322(3) Uani 1 1 d .
N2 N 0.25812(10) 0.24213(7) 0.96588(8) 0.0325(3) Uani 1 1 d .
C1 C 0.16706(12) 0.10655(8) 0.96677(10) 0.0342(4) Uani 1 1 d .
C2 C 0.25520(13) 0.12495(9) 1.00660(11) 0.0363(4) Uani 1 1 d .
H2A H 0.2935 0.0890 1.0318 0.044 Uiso 1 1 calc R
C3 C 0.29489(12) 0.19052(9) 1.01428(10) 0.0342(4) Uani 1 1 d .
C4 C 0.13502(14) 0.03518(9) 0.97915(12) 0.0412(4) Uani 1 1 d .
H4A H 0.0789 0.0365 1.0046 0.062 Uiso 1 1 calc R
H4B H 0.1838 0.0104 1.0162 0.062 Uiso 1 1 calc R
H4C H 0.1215 0.0121 0.9247 0.062 Uiso 1 1 calc R
C5 C 0.37959(13) 0.20062(10) 1.07982(11) 0.0425(4) Uani 1 1 d .
H5A H 0.3741 0.2435 1.1095 0.064 Uiso 1 1 calc R
H5B H 0.4346 0.2021 1.0528 0.064 Uiso 1 1 calc R
H5C H 0.3853 0.1628 1.1199 0.064 Uiso 1 1 calc R
C6 C 0.23196(13) 0.18293(9) 0.78400(11) 0.0399(4) Uani 1 1 d .
C7 C 0.25701(13) 0.15975(9) 0.72171(11) 0.0395(4) Uani 1 1 d .
C8 C 0.09003(13) 0.29876(8) 0.82489(10) 0.0353(4) Uani 1 1 d .
C9 C 0.00219(13) 0.30194(9) 0.83864(10) 0.0356(4) Uani 1 1 d .
H9A H -0.0122 0.2692 0.8776 0.043 Uiso 1 1 calc R
C11 C 0.01166(12) 0.13260(8) 0.89923(11) 0.0333(4) Uani 1 1 d .
C12 C -0.02669(13) 0.10411(9) 0.82157(11) 0.0375(4) Uani 1 1 d .
C13 C -0.12180(13) 0.09190(9) 0.80524(12) 0.0430(4) Uani 1 1 d .
H13A H -0.1490 0.0730 0.7527 0.052 Uiso 1 1 calc R
C14 C -0.17731(14) 0.10676(10) 0.86394(13) 0.0475(5) Uani 1 1 d .
H14A H -0.2420 0.0979 0.8517 0.057 Uiso 1 1 calc R
C15 C -0.13862(13) 0.13449(9) 0.94062(13) 0.0436(5) Uani 1 1 d .
H15A H -0.1772 0.1444 0.9808 0.052 Uiso 1 1 calc R
C16 C -0.04401(13) 0.14804(8) 0.95981(11) 0.0368(4) Uani 1 1 d .
C121 C 0.03108(14) 0.08801(9) 0.75413(11) 0.0400(4) Uani 1 1 d .
H12A H 0.0979 0.0939 0.7794 0.048 Uiso 1 1 calc R
C122 C 0.01762(16) 0.01476(10) 0.72168(13) 0.0530(5) Uani 1 1 d .
H12B H 0.0325 -0.0169 0.7688 0.080 Uiso 1 1 calc R
H12C H 0.0587 0.0062 0.6809 0.080 Uiso 1 1 calc R
H12D H -0.0469 0.0082 0.6946 0.080 Uiso 1 1 calc R
C123 C 0.00854(15) 0.13830(10) 0.68113(12) 0.0472(5) Uani 1 1 d .
H12E H 0.0191 0.1848 0.7023 0.071 Uiso 1 1 calc R
H12F H -0.0565 0.1331 0.6548 0.071 Uiso 1 1 calc R
H12G H 0.0486 0.1292 0.6396 0.071 Uiso 1 1 calc R
C161 C -0.00429(14) 0.17915(9) 1.04498(11) 0.0422(4) Uani 1 1 d .
H16A H 0.0609 0.1936 1.0435 0.051 Uiso 1 1 calc R
C162 C -0.00240(16) 0.12785(10) 1.11642(12) 0.0508(5) Uani 1 1 d .
H16B H 0.0329 0.0876 1.1050 0.076 Uiso 1 1 calc R
H16C H -0.0659 0.1145 1.1206 0.076 Uiso 1 1 calc R
H16D H 0.0271 0.1486 1.1694 0.076 Uiso 1 1 calc R
C163 C -0.05922(17) 0.24178(10) 1.06361(14) 0.0574(6) Uani 1 1 d .
H16E H -0.0616 0.2746 1.0176 0.086 Uiso 1 1 calc R
H16F H -0.0289 0.2627 1.1162 0.086 Uiso 1 1 calc R
H16G H -0.1224 0.2282 1.0690 0.086 Uiso 1 1 calc R
C21 C 0.29554(12) 0.31019(9) 0.97960(10) 0.0350(4) Uani 1 1 d .
C22 C 0.24948(13) 0.35688(9) 1.02456(11) 0.0372(4) Uani 1 1 d .
C23 C 0.28300(14) 0.42327(9) 1.03320(12) 0.0439(5) Uani 1 1 d .
H23A H 0.2536 0.4553 1.0640 0.053 Uiso 1 1 calc R
C24 C 0.35853(15) 0.44354(10) 0.99773(12) 0.0478(5) Uani 1 1 d .
H24A H 0.3801 0.4891 1.0038 0.057 Uiso 1 1 calc R
C25 C 0.40190(14) 0.39725(10) 0.95371(12) 0.0467(5) Uani 1 1 d .
H25A H 0.4536 0.4115 0.9297 0.056 Uiso 1 1 calc R
C26 C 0.37215(13) 0.33003(9) 0.94333(11) 0.0402(4) Uani 1 1 d .
C221 C 0.16545(13) 0.33625(9) 1.06243(11) 0.0398(4) Uani 1 1 d .
H22A H 0.1339 0.2988 1.0266 0.048 Uiso 1 1 calc R
C222 C 0.09541(19) 0.39271(12) 1.0614(2) 0.0802(8) Uani 1 1 d .
H22B H 0.0791 0.4107 1.0042 0.120 Uiso 1 1 calc R
H22C H 0.1220 0.4291 1.0993 0.120 Uiso 1 1 calc R
H22D H 0.0396 0.3749 1.0798 0.120 Uiso 1 1 calc R
C223 C 0.19397(18) 0.30716(16) 1.15033(14) 0.0782(8) Uani 1 1 d .
H22E H 0.2341 0.2676 1.1480 0.117 Uiso 1 1 calc R
H22F H 0.1385 0.2934 1.1726 0.117 Uiso 1 1 calc R
H22G H 0.2277 0.3418 1.1870 0.117 Uiso 1 1 calc R
C261 C 0.42236(14) 0.28200(11) 0.89240(12) 0.0457(5) Uani 1 1 d .
H26A H 0.3943 0.2358 0.8943 0.055 Uiso 1 1 calc R
C262 C 0.52546(15) 0.27672(13) 0.92937(16) 0.0660(6) Uani 1 1 d .
H26B H 0.5326 0.2609 0.9876 0.099 Uiso 1 1 calc R
H26C H 0.5545 0.3215 0.9278 0.099 Uiso 1 1 calc R
H26D H 0.5553 0.2444 0.8963 0.099 Uiso 1 1 calc R
C263 C 0.40891(18) 0.30481(12) 0.80025(13) 0.0602(6) Uani 1 1 d .
H26E H 0.3425 0.3080 0.7778 0.090 Uiso 1 1 calc R
H26F H 0.4377 0.2716 0.7675 0.090 Uiso 1 1 calc R
H26G H 0.4380 0.3494 0.7967 0.090 Uiso 1 1 calc R
C61 C 0.12839(12) 0.34571(9) 0.76598(11) 0.0362(4) Uani 1 1 d .
C62 C 0.17938(14) 0.40332(10) 0.79472(13) 0.0451(5) Uani 1 1 d .
H62A H 0.1873 0.4148 0.8526 0.054 Uiso 1 1 calc R
C63 C 0.21892(15) 0.44437(11) 0.74023(14) 0.0532(5) Uani 1 1 d .
H63A H 0.2529 0.4838 0.7608 0.064 Uiso 1 1 calc R
C64 C 0.20864(16) 0.42755(12) 0.65591(15) 0.0583(6) Uani 1 1 d .
H64A H 0.2351 0.4556 0.6184 0.070 Uiso 1 1 calc R
C65 C 0.15994(16) 0.37004(12) 0.62658(13) 0.0565(6) Uani 1 1 d .
H65A H 0.1535 0.3582 0.5689 0.068 Uiso 1 1 calc R
C66 C 0.12033(14) 0.32941(10) 0.68107(12) 0.0459(5) Uani 1 1 d .
H66A H 0.0871 0.2898 0.6602 0.055 Uiso 1 1 calc R
C71 C 0.28005(13) 0.13421(10) 0.64442(11) 0.0418(4) Uani 1 1 d .
C72 C 0.23572(14) 0.16063(11) 0.56812(12) 0.0501(5) Uani 1 1 d .
H72A H 0.1905 0.1953 0.5677 0.060 Uiso 1 1 calc R
C73 C 0.25674(16) 0.13691(12) 0.49295(13) 0.0563(6) Uani 1 1 d .
H73A H 0.2256 0.1552 0.4414 0.068 Uiso 1 1 calc R
C74 C 0.32243(16) 0.08700(11) 0.49253(13) 0.0537(5) Uani 1 1 d .
H74A H 0.3376 0.0714 0.4409 0.064 Uiso 1 1 calc R
C75 C 0.36608(16) 0.05970(11) 0.56748(14) 0.0544(5) Uani 1 1 d .
H75A H 0.4105 0.0245 0.5673 0.065 Uiso 1 1 calc R
C76 C 0.34557(15) 0.08322(10) 0.64302(13) 0.0483(5) Uani 1 1 d .
H76A H 0.3765 0.0644 0.6943 0.058 Uiso 1 1 calc R
C91 C -0.07643(13) 0.34683(9) 0.80459(10) 0.0349(4) Uani 1 1 d .
C92 C -0.06818(14) 0.41328(9) 0.77678(12) 0.0431(4) Uani 1 1 d .
H92A H -0.0085 0.4330 0.7796 0.052 Uiso 1 1 calc R
C93 C -0.14704(15) 0.45087(10) 0.74485(13) 0.0511(5) Uani 1 1 d .
H93A H -0.1407 0.4964 0.7270 0.061 Uiso 1 1 calc R
C94 C -0.23435(15) 0.42272(11) 0.73894(13) 0.0510(5) Uani 1 1 d .
H94A H -0.2877 0.4484 0.7162 0.061 Uiso 1 1 calc R
C95 C -0.24335(14) 0.35748(10) 0.76619(12) 0.0473(5) Uani 1 1 d .
H95A H -0.3032 0.3378 0.7621 0.057 Uiso 1 1 calc R
C96 C -0.16592(13) 0.32014(10) 0.79949(11) 0.0414(4) Uani 1 1 d .
H96A H -0.1735 0.2754 0.8194 0.050 Uiso 1 1 calc R
C32 C 0.4737(2) 0.07414(18) 0.9188(3) 0.1167(14) Uani 1 1 d .
H32A H 0.4073 0.0643 0.8985 0.140 Uiso 1 1 calc R
H32B H 0.4771 0.1114 0.9604 0.140 Uiso 1 1 calc R
C33 C 0.5203(2) 0.0097(2) 0.9631(3) 0.1306(19) Uani 1 1 d .
H33A H 0.5136 -0.0285 0.9227 0.157 Uiso 1 1 calc R
H33B H 0.5874 0.0185 0.9809 0.157 Uiso 1 1 calc R
C31 C 0.5175(3) 0.0985(2) 0.8447(3) 0.1354(17) Uani 1 1 d .
H31A H 0.4847 0.1389 0.8199 0.203 Uiso 1 1 calc R
H31B H 0.5131 0.0624 0.8024 0.203 Uiso 1 1 calc R
H31C H 0.5828 0.1097 0.8643 0.203 Uiso 1 1 calc R

loop_
_atom_site_aniso_label
_atom_site_aniso_U_11
_atom_site_aniso_U_22
_atom_site_aniso_U_33
_atom_site_aniso_U_23
_atom_site_aniso_U_13
_atom_site_aniso_U_12
Al1 0.0366(3) 0.0340(3) 0.0254(2) 0.0019(2) 0.0044(2) -0.0007(2)
N1 0.0368(8) 0.0312(7) 0.0282(7) 0.0005(6) 0.0045(6) 0.0007(6)
N2 0.0386(9) 0.0327(8) 0.0265(7) 0.0019(6) 0.0059(6) -0.0009(6)
C1 0.0432(11) 0.0330(9) 0.0278(9) -0.0010(7) 0.0099(8) 0.0040(8)
C2 0.0409(11) 0.0357(9) 0.0320(9) 0.0043(7) 0.0056(8) 0.0063(8)
C3 0.0379(10) 0.0387(9) 0.0264(8) 0.0012(7) 0.0071(7) 0.0025(8)
C4 0.0484(12) 0.0305(9) 0.0454(11) 0.0029(8) 0.0097(9) 0.0034(8)
C5 0.0449(11) 0.0476(11) 0.0325(10) 0.0030(8) -0.0005(8) 0.0005(9)
C6 0.0415(11) 0.0437(10) 0.0342(10) 0.0031(8) 0.0052(8) -0.0014(8)
C7 0.0395(11) 0.0451(10) 0.0340(10) 0.0001(8) 0.0064(8) -0.0018(8)
C8 0.0422(11) 0.0336(9) 0.0286(9) 0.0001(7) 0.0012(7) -0.0029(8)
C9 0.0455(11) 0.0342(9) 0.0270(9) 0.0019(7) 0.0060(8) -0.0015(8)
C11 0.0376(10) 0.0278(9) 0.0345(9) 0.0031(7) 0.0054(7) -0.0017(7)
C12 0.0449(11) 0.0300(9) 0.0364(10) 0.0039(7) 0.0032(8) 0.0001(8)
C13 0.0430(12) 0.0411(10) 0.0421(11) 0.0032(8) -0.0009(9) -0.0053(8)
C14 0.0386(11) 0.0474(11) 0.0551(13) 0.0078(9) 0.0045(9) -0.0060(9)
C15 0.0444(12) 0.0398(10) 0.0488(11) 0.0057(8) 0.0145(9) -0.0010(8)
C16 0.0428(11) 0.0302(9) 0.0381(10) 0.0043(7) 0.0091(8) -0.0016(7)
C121 0.0452(11) 0.0410(10) 0.0323(9) -0.0030(8) 0.0026(8) -0.0020(8)
C122 0.0706(15) 0.0427(11) 0.0448(12) -0.0077(9) 0.0070(10) -0.0010(10)
C123 0.0546(13) 0.0498(12) 0.0354(10) 0.0017(8) 0.0020(9) -0.0077(9)
C161 0.0463(11) 0.0429(10) 0.0406(10) -0.0063(8) 0.0163(9) -0.0059(8)
C162 0.0616(14) 0.0521(12) 0.0391(11) -0.0029(9) 0.0094(10) 0.0077(10)
C163 0.0824(17) 0.0393(11) 0.0550(13) -0.0011(9) 0.0244(12) 0.0025(11)
C21 0.0398(10) 0.0360(9) 0.0270(9) 0.0033(7) -0.0006(7) -0.0037(8)
C22 0.0431(11) 0.0365(10) 0.0294(9) 0.0039(7) -0.0012(8) -0.0009(8)
C23 0.0525(12) 0.0372(10) 0.0392(10) 0.0022(8) -0.0005(9) -0.0018(9)
C24 0.0585(13) 0.0390(10) 0.0421(11) 0.0049(8) -0.0028(9) -0.0118(9)
C25 0.0486(12) 0.0502(12) 0.0392(11) 0.0100(9) 0.0014(9) -0.0119(9)
C26 0.0431(11) 0.0472(11) 0.0280(9) 0.0051(8) -0.0005(8) -0.0054(8)
C221 0.0458(11) 0.0362(10) 0.0370(10) -0.0015(8) 0.0062(8) -0.0005(8)
C222 0.0740(18) 0.0459(13) 0.132(2) 0.0071(14) 0.0504(18) 0.0095(12)
C223 0.0637(16) 0.127(2) 0.0427(13) 0.0227(14) 0.0050(11) -0.0158(15)
C261 0.0439(12) 0.0551(12) 0.0390(10) 0.0021(9) 0.0096(9) -0.0074(9)
C262 0.0451(13) 0.0825(17) 0.0714(16) -0.0056(13) 0.0127(11) -0.0053(12)
C263 0.0767(16) 0.0661(14) 0.0416(12) 0.0023(10) 0.0212(11) -0.0133(12)
C61 0.0361(10) 0.0380(10) 0.0332(9) 0.0049(7) 0.0020(7) 0.0011(8)
C62 0.0487(12) 0.0433(11) 0.0422(11) 0.0043(8) 0.0043(9) -0.0037(9)
C63 0.0492(13) 0.0467(12) 0.0636(14) 0.0112(10) 0.0094(10) -0.0095(9)
C64 0.0550(14) 0.0628(14) 0.0599(14) 0.0230(11) 0.0177(11) -0.0026(11)
C65 0.0648(14) 0.0663(14) 0.0394(11) 0.0122(10) 0.0118(10) -0.0027(11)
C66 0.0507(12) 0.0497(11) 0.0362(10) 0.0067(8) 0.0041(9) -0.0040(9)
C71 0.0428(11) 0.0471(11) 0.0371(10) -0.0051(8) 0.0110(8) -0.0070(9)
C72 0.0486(12) 0.0654(13) 0.0376(11) -0.0009(9) 0.0113(9) 0.0033(10)
C73 0.0574(14) 0.0774(15) 0.0356(11) -0.0036(10) 0.0119(10) -0.0016(12)
C74 0.0600(14) 0.0610(13) 0.0449(12) -0.0140(10) 0.0227(10) -0.0142(11)
C75 0.0590(14) 0.0476(12) 0.0612(14) -0.0115(10) 0.0234(11) -0.0038(10)
C76 0.0548(13) 0.0461(11) 0.0450(11) -0.0043(9) 0.0118(10) -0.0015(9)
C91 0.0419(11) 0.0378(10) 0.0248(8) -0.0001(7) 0.0048(7) 0.0024(8)
C92 0.0459(12) 0.0408(11) 0.0423(10) 0.0035(8) 0.0069(9) 0.0016(8)
C93 0.0603(14) 0.0430(11) 0.0500(12) 0.0090(9) 0.0094(10) 0.0108(10)
C94 0.0503(13) 0.0580(13) 0.0434(11) -0.0008(9) 0.0042(9) 0.0161(10)
C95 0.0424(12) 0.0553(12) 0.0432(11) -0.0033(9) 0.0047(9) 0.0028(9)
C96 0.0458(12) 0.0413(10) 0.0372(10) -0.0002(8) 0.0071(8) 0.0013(8)
C32 0.064(2) 0.114(3) 0.166(4) -0.075(3) 0.001(2) 0.0246(19)
C33 0.064(2) 0.133(3) 0.186(5) -0.107(3) -0.003(2) 0.016(2)
C31 0.082(2) 0.150(4) 0.166(4) -0.082(3) -0.003(3) 0.037(2)

loop_
_atom_type_symbol
_atom_type_description
_atom_type_scat_dispersion_real
_atom_type_scat_dispersion_imag
_atom_type_scat_source
C C 0.0033 0.0016 'International Tables Vol C Tables 4.2.6.8 and 6.1.1.4'
H H 0.0000 0.0000 'International Tables Vol C Tables 4.2.6.8 and 6.1.1.4'
N N 0.0061 0.0033 'International Tables Vol C Tables 4.2.6.8 and 6.1.1.4'
Al Al 0.0645 0.0514 'International Tables Vol C Tables 4.2.6.8 and 6.1.1.4'

loop_
_geom_angle_atom_site_label_1
_geom_angle_atom_site_label_2
_geom_angle_atom_site_label_3
_geom_angle
_geom_angle_site_symmetry_1
N1 Al1 N2 97.04(6) .
N1 Al1 C6 107.74(7) .
N2 Al1 C6 109.06(8) .
N1 Al1 C8 116.27(7) .
N2 Al1 C8 114.57(7) .
C6 Al1 C8 111.15(8) .
C1 N1 C11 117.77(14) .
C1 N1 Al1 115.30(12) .
C11 N1 Al1 126.56(11) .
C3 N2 C21 120.51(14) .
C3 N2 Al1 118.06(12) .
C21 N2 Al1 120.77(11) .
N1 C1 C2 122.91(15) .
N1 C1 C4 119.19(16) .
C2 C1 C4 117.89(16) .
C1 C2 C3 127.97(16) .
N2 C3 C2 121.56(16) .
N2 C3 C5 120.96(16) .
C2 C3 C5 117.48(15) .
C7 C6 Al1 169.07(17) .
C6 C7 C71 175.6(2) .
C9 C8 C61 123.21(16) .
C9 C8 Al1 119.69(13) .
C61 C8 Al1 116.48(13) .
C8 C9 C91 132.22(16) .
C12 C11 C16 121.15(17) .
C12 C11 N1 120.35(15) .
C16 C11 N1 118.45(15) .
C13 C12 C11 118.28(17) .
C13 C12 C121 119.18(17) .
C11 C12 C121 122.52(17) .
C14 C13 C12 121.28(18) .
C13 C14 C15 119.96(19) .
C14 C15 C16 121.00(18) .
C15 C16 C11 118.34(17) .
C15 C16 C161 119.28(16) .
C11 C16 C161 122.38(16) .
C12 C121 C123 110.11(16) .
C12 C121 C122 112.67(16) .
C123 C121 C122 110.17(15) .
C16 C161 C163 111.57(17) .
C16 C161 C162 111.76(15) .
C163 C161 C162 109.01(15) .
C26 C21 C22 121.23(16) .
C26 C21 N2 120.02(15) .
C22 C21 N2 118.59(15) .
C23 C22 C21 118.06(17) .
C23 C22 C221 120.35(17) .
C21 C22 C221 121.59(16) .
C24 C23 C22 121.30(18) .
C25 C24 C23 119.58(18) .
C24 C25 C26 121.89(19) .
C25 C26 C21 117.93(17) .
C25 C26 C261 118.98(17) .
C21 C26 C261 123.08(17) .
C222 C221 C22 113.18(16) .
C222 C221 C223 111.4(2) .
C22 C221 C223 111.33(17) .
C26 C261 C262 111.48(17) .
C26 C261 C263 110.41(17) .
C262 C261 C263 110.74(18) .
C62 C61 C66 117.80(17) .
C62 C61 C8 121.73(16) .
C66 C61 C8 120.26(16) .
C63 C62 C61 121.22(19) .
C64 C63 C62 119.8(2) .
C65 C64 C63 119.86(19) .
C64 C65 C66 120.2(2) .
C65 C66 C61 121.16(19) .
C76 C71 C72 118.28(17) .
C76 C71 C7 122.01(18) .
C72 C71 C7 119.71(18) .
C73 C72 C71 120.8(2) .
C74 C73 C72 120.3(2) .
C73 C74 C75 119.59(19) .
C74 C75 C76 120.4(2) .
C75 C76 C71 120.6(2) .
C92 C91 C96 117.63(17) .
C92 C91 C9 125.07(17) .
C96 C91 C9 117.30(16) .
C93 C92 C91 120.34(19) .
C94 C93 C92 120.75(19) .
C95 C94 C93 119.44(19) .
C94 C95 C96 120.39(19) .
C95 C96 C91 121.42(18) .
C31 C32 C33 114.0(3) .
C33 C33 C32 112.2(3) 3_657

loop_
_geom_bond_atom_site_label_1
_geom_bond_atom_site_label_2
_geom_bond_distance
_geom_bond_site_symmetry_2
Al1 N1 1.8938(15) .
Al1 N2 1.8952(16) .
Al1 C6 1.9410(19) .
Al1 C8 1.9713(19) .
N1 C1 1.353(2) .
N1 C11 1.456(2) .
N2 C3 1.338(2) .
N2 C21 1.450(2) .
C1 C2 1.389(3) .
C1 C4 1.504(2) .
C2 C3 1.412(3) .
C3 C5 1.501(3) .
C6 C7 1.217(2) .
C7 C71 1.439(3) .
C8 C9 1.343(3) .
C8 C61 1.502(2) .
C9 C91 1.481(2) .
C11 C12 1.402(3) .
C11 C16 1.409(2) .
C12 C13 1.394(3) .
C12 C121 1.522(3) .
C13 C14 1.381(3) .
C14 C15 1.384(3) .
C15 C16 1.393(3) .
C16 C161 1.528(3) .
C121 C123 1.532(3) .
C121 C122 1.535(3) .
C161 C163 1.529(3) .
C161 C162 1.530(3) .
C21 C26 1.406(3) .
C21 C22 1.412(3) .
C22 C23 1.394(3) .
C22 C221 1.519(3) .
C23 C24 1.388(3) .
C24 C25 1.376(3) .
C25 C26 1.394(3) .
C26 C261 1.522(3) .
C221 C222 1.510(3) .
C221 C223 1.523(3) .
C261 C262 1.530(3) .
C261 C263 1.536(3) .
C61 C62 1.393(3) .
C61 C66 1.395(3) .
C62 C63 1.391(3) .
C63 C64 1.386(3) .
C64 C65 1.378(3) .
C65 C66 1.387(3) .
C71 C76 1.391(3) .
C71 C72 1.393(3) .
C72 C73 1.384(3) .
C73 C74 1.375(3) .
C74 C75 1.379(3) .
C75 C76 1.385(3) .
C91 C92 1.394(3) .
C91 C96 1.401(3) .
C92 C93 1.394(3) .
C93 C94 1.381(3) .
C94 C95 1.371(3) .
C95 C96 1.381(3) .
C32 C31 1.528(6) .
C32 C33 1.556(6) .
C33 C33 1.471(9) 3_657
